data_2224494
loop_
_publ_author_name
'Zheng, Wei'
'Xie, Qiong'
'Li, Fang'
'Qiu, Zhui-Bai'

_publ_section_title
;
 1-Ethyl-4-hydroxy-9-azatricyclo[7.4.1.0^2,7^]tetradeca-2,4,6-trien-8-one
;
_journal_coeditor_code XU2615
_journal_issue 12
_journal_name_full 'Acta Crystallographica Section E'
_journal_page_first o3008
_journal_paper_doi 10.1107/S160053680903918X
_journal_volume 65
_journal_year 2009
_chemical_formula_iupac 'C15 H19 N O2'
_chemical_formula_moiety 'C15 H19 N O2'
_chemical_formula_sum 'C15 H19 N O2'
_chemical_formula_weight 245.31
_chemical_name_systematic
;
1-Ethyl-4-hydroxy-9-azatricyclo[7.4.1.0^2,7^]tetradeca-2,4,6-trien-8-one
;
_space_group_IT_number 19
_symmetry_cell_setting orthorhombic
_symmetry_space_group_name_Hall 'P 2ac 2ab'
_symmetry_space_group_name_H-M 'P 21 21 21'
_atom_sites_solution_hydrogens geom
_atom_sites_solution_primary direct
_atom_sites_solution_secondary difmap
_audit_creation_method SHELXL-97
_cell_angle_alpha 90.00
_cell_angle_beta 90.00
_cell_angle_gamma 90.00
_cell_formula_units_Z 4
_cell_length_a 8.2980(10)
_cell_length_b 9.9817(12)
_cell_length_c 14.7324(18)
_cell_measurement_reflns_used 2536
_cell_measurement_temperature 293(2)
_cell_measurement_theta_max 26.43
_cell_measurement_theta_min 2.46
_cell_volume 1220.3(3)
_computing_cell_refinement 'SAINT (Bruker, 2000)'
_computing_data_collection 'SMART (Bruker, 2000)'
_computing_data_reduction 'SAINT (Bruker, 2000)'
_computing_molecular_graphics 'SHELXTL (Sheldrick, 2008)'
_computing_publication_material 'SHELXTL (Sheldrick, 2008)'
_computing_structure_refinement 'SHELXTL (Sheldrick, 2008)'
_computing_structure_solution 'SHELXTL (Sheldrick, 2008)'
_diffrn_ambient_temperature 293(2)
_diffrn_measured_fraction_theta_full 1.000
_diffrn_measured_fraction_theta_max 1.000
_diffrn_measurement_device_type 'Bruker SMART APEX CCD area-detector'
_diffrn_measurement_method '\f and \w'
_diffrn_radiation_monochromator graphite
_diffrn_radiation_source 'fine-focus sealed tube'
_diffrn_radiation_type MoK\a
_diffrn_radiation_wavelength 0.71073
_diffrn_reflns_av_R_equivalents 0.0539
_diffrn_reflns_av_sigmaI/netI 0.0350
_diffrn_reflns_limit_h_max 10
_diffrn_reflns_limit_h_min -10
_diffrn_reflns_limit_k_max 12
_diffrn_reflns_limit_k_min -12
_diffrn_reflns_limit_l_max 18
_diffrn_reflns_limit_l_min -11
_diffrn_reflns_number 6713
_diffrn_reflns_theta_full 25.99
_diffrn_reflns_theta_max 25.99
_diffrn_reflns_theta_min 2.46
_diffrn_standards_number 0
_exptl_absorpt_coefficient_mu 0.088
_exptl_absorpt_correction_type none
_exptl_crystal_colour colourless
_exptl_crystal_density_diffrn 1.335
_exptl_crystal_density_method 'not measured'
_exptl_crystal_description prismatic
_exptl_crystal_F_000 528
_exptl_crystal_size_max 0.37
_exptl_crystal_size_mid 0.23
_exptl_crystal_size_min 0.22
_refine_diff_density_max 0.156
_refine_diff_density_min -0.199
_refine_ls_extinction_method none
_refine_ls_goodness_of_fit_ref 1.055
_refine_ls_hydrogen_treatment constr
_refine_ls_matrix_type full
_refine_ls_number_parameters 165
_refine_ls_number_reflns 1397
_refine_ls_number_restraints 0
_refine_ls_restrained_S_all 1.055
_refine_ls_R_factor_all 0.0409
_refine_ls_R_factor_gt 0.0377
_refine_ls_shift/su_max 0.000
_refine_ls_shift/su_mean 0.000
_refine_ls_structure_factor_coef Fsqd
_refine_ls_weighting_details 'calc w=1/[\s^2^(Fo^2^)+(0.0557P)^2^] where P=(Fo^2^+2Fc^2^)/3'
_refine_ls_weighting_scheme calc
_refine_ls_wR_factor_gt 0.0896
_refine_ls_wR_factor_ref 0.0912
_reflns_number_gt 1280
_reflns_number_total 1397
_reflns_threshold_expression I>2\s(I)
_cod_data_source_file xu2615.cif
_cod_data_source_block I
_cod_database_code 2224494
_cod_database_fobs_code 2224494

loop_
_symmetry_equiv_pos_as_xyz
'x, y, z'
'-x+1/2, -y, z+1/2'
'-x, y+1/2, -z+1/2'
'x+1/2, -y+1/2, -z'

loop_
_atom_site_type_symbol
_atom_site_label
_atom_site_fract_x
_atom_site_fract_y
_atom_site_fract_z
_atom_site_U_iso_or_equiv
_atom_site_adp_type
_atom_site_calc_flag
_atom_site_refinement_flags
_atom_site_occupancy
_atom_site_disorder_assembly
_atom_site_disorder_group
N N1 1.0502(2) 0.76044(17) 0.90237(11) 0.0315(4) Uani d . 1 . .
O O1 1.16080(18) 0.96697(17) 0.91934(11) 0.0429(4) Uani d . 1 . .
O O2 0.4251(2) 1.11984(16) 0.94981(13) 0.0507(5) Uani d . 1 . .
H H2 0.3557 1.0686 0.9307 0.076 Uiso calc R 1 . .
C C1 1.0402(2) 0.8931(2) 0.91820(13) 0.0301(5) Uani d . 1 . .
C C2 0.8763(2) 0.9473(2) 0.93043(13) 0.0285(5) Uani d . 1 . .
C C3 0.8531(3) 1.0689(2) 0.97449(13) 0.0328(5) Uani d . 1 . .
H H3 0.9410 1.1126 1.0001 0.039 Uiso calc R 1 . .
C C4 0.7027(3) 1.1258(2) 0.98083(14) 0.0357(5) Uani d . 1 . .
H H4 0.6883 1.2061 1.0118 0.043 Uiso calc R 1 . .
C C5 0.5729(3) 1.0620(2) 0.94053(15) 0.0336(5) Uani d . 1 . .
C C6 0.5946(3) 0.9430(2) 0.89339(14) 0.0310(5) Uani d . 1 . .
H H6 0.5072 0.9031 0.8646 0.037 Uiso calc R 1 . .
C C7 0.7454(2) 0.8827(2) 0.88863(12) 0.0262(4) Uani d . 1 . .
C C8 0.7732(2) 0.7468(2) 0.84288(13) 0.0279(4) Uani d . 1 . .
C C9 0.9025(3) 0.67983(19) 0.90089(14) 0.0312(5) Uani d . 1 . .
H H9A 0.8627 0.6687 0.9623 0.037 Uiso calc R 1 . .
H H9B 0.9263 0.5917 0.8766 0.037 Uiso calc R 1 . .
C C10 1.1831(3) 0.7095(2) 0.84858(15) 0.0416(6) Uani d . 1 . .
H H10A 1.2152 0.6222 0.8711 0.050 Uiso calc R 1 . .
H H10B 1.2747 0.7694 0.8537 0.050 Uiso calc R 1 . .
C C11 1.1318(3) 0.6983(2) 0.74892(15) 0.0431(6) Uani d . 1 . .
H H11A 1.2261 0.7101 0.7108 0.052 Uiso calc R 1 . .
H H11B 1.0905 0.6087 0.7382 0.052 Uiso calc R 1 . .
C C12 1.0037(3) 0.7998(2) 0.72030(14) 0.0386(6) Uani d . 1 . .
H H12A 1.0121 0.8133 0.6553 0.046 Uiso calc R 1 . .
H H12B 1.0277 0.8847 0.7494 0.046 Uiso calc R 1 . .
C C13 0.8296(3) 0.7620(2) 0.74266(13) 0.0336(5) Uani d . 1 . .
H H13A 0.8074 0.6777 0.7124 0.040 Uiso calc R 1 . .
H H13B 0.7609 0.8288 0.7146 0.040 Uiso calc R 1 . .
C C14 0.6173(3) 0.6630(2) 0.84401(15) 0.0351(5) Uani d . 1 . .
H H14A 0.5664 0.6741 0.9028 0.042 Uiso calc R 1 . .
H H14B 0.5444 0.6993 0.7988 0.042 Uiso calc R 1 . .
C C15 0.6367(3) 0.5130(2) 0.82599(18) 0.0477(6) Uani d . 1 . .
H H15A 0.6932 0.5000 0.7698 0.072 Uiso calc R 1 . .
H H15B 0.5323 0.4719 0.8223 0.072 Uiso calc R 1 . .
H H15C 0.6968 0.4729 0.8746 0.072 Uiso calc R 1 . .

loop_
_atom_site_aniso_label
_atom_site_aniso_U_11
_atom_site_aniso_U_22
_atom_site_aniso_U_33
_atom_site_aniso_U_12
_atom_site_aniso_U_13
_atom_site_aniso_U_23
N1 0.0219(9) 0.0378(9) 0.0348(9) 0.0014(8) -0.0012(7) -0.0003(8)
O1 0.0258(8) 0.0495(9) 0.0534(9) -0.0093(7) -0.0018(7) -0.0064(8)
O2 0.0298(9) 0.0380(9) 0.0842(13) 0.0030(8) 0.0012(9) -0.0190(9)
C1 0.0256(11) 0.0373(11) 0.0273(10) -0.0054(9) -0.0036(9) -0.0018(9)
C2 0.0254(11) 0.0343(11) 0.0259(9) -0.0029(9) -0.0007(8) 0.0007(8)
C3 0.0286(11) 0.0367(11) 0.0330(10) -0.0075(10) -0.0013(9) -0.0048(9)
C4 0.0375(13) 0.0308(11) 0.0387(11) -0.0019(10) 0.0035(10) -0.0071(9)
C5 0.0287(11) 0.0301(10) 0.0421(12) -0.0003(10) 0.0040(9) -0.0020(9)
C6 0.0243(11) 0.0315(10) 0.0371(11) -0.0044(9) -0.0026(9) -0.0034(9)
C7 0.0247(11) 0.0311(10) 0.0229(9) -0.0037(9) 0.0012(8) 0.0012(8)
C8 0.0239(11) 0.0322(10) 0.0276(9) -0.0013(9) -0.0003(8) -0.0035(8)
C9 0.0294(11) 0.0303(10) 0.0338(11) -0.0018(9) -0.0003(9) -0.0007(9)
C10 0.0241(12) 0.0475(13) 0.0532(14) 0.0042(10) 0.0015(10) -0.0066(11)
C11 0.0361(14) 0.0462(12) 0.0470(13) 0.0007(11) 0.0124(11) -0.0097(11)
C12 0.0425(14) 0.0433(12) 0.0302(10) -0.0039(12) 0.0068(10) -0.0011(9)
C13 0.0328(12) 0.0406(11) 0.0274(10) -0.0005(10) -0.0011(9) -0.0042(9)
C14 0.0271(12) 0.0391(11) 0.0390(11) -0.0039(10) 0.0015(10) -0.0078(9)
C15 0.0402(15) 0.0392(12) 0.0637(15) -0.0090(11) 0.0056(12) -0.0131(11)

loop_
_atom_type_symbol
_atom_type_description
_atom_type_scat_dispersion_real
_atom_type_scat_dispersion_imag
_atom_type_scat_source
C C 0.0033 0.0000 'International Tables Vol C Tables 4.2.6.8 and 6.1.1.4'
H H 0.0000 0.0000 'International Tables Vol C Tables 4.2.6.8 and 6.1.1.4'
N N 0.0061 0.0000 'International Tables Vol C Tables 4.2.6.8 and 6.1.1.4'
O O 0.0106 0.0000 'International Tables Vol C Tables 4.2.6.8 and 6.1.1.4'

loop_
_geom_angle_atom_site_label_1
_geom_angle_atom_site_label_2
_geom_angle_atom_site_label_3
_geom_angle_site_symmetry_1
_geom_angle_site_symmetry_3
_geom_angle
_geom_angle_publ_flag
C1 N1 C10 . . 119.04(19) ?
C1 N1 C9 . . 119.42(17) ?
C10 N1 C9 . . 115.80(16) ?
C5 O2 H2 . . 109.5 ?
O1 C1 N1 . . 122.43(19) ?
O1 C1 C2 . . 121.54(18) ?
N1 C1 C2 . . 115.98(18) ?
C3 C2 C7 . . 119.91(19) ?
C3 C2 C1 . . 120.34(18) ?
C7 C2 C1 . . 119.38(17) ?
C4 C3 C2 . . 121.2(2) ?
C4 C3 H3 . . 119.4 ?
C2 C3 H3 . . 119.4 ?
C3 C4 C5 . . 119.17(18) ?
C3 C4 H4 . . 120.4 ?
C5 C4 H4 . . 120.4 ?
O2 C5 C4 . . 117.53(18) ?
O2 C5 C6 . . 122.03(19) ?
C4 C5 C6 . . 120.4(2) ?
C5 C6 C7 . . 120.88(19) ?
C5 C6 H6 . . 119.6 ?
C7 C6 H6 . . 119.6 ?
C6 C7 C2 . . 118.32(17) ?
C6 C7 C8 . . 122.77(18) ?
C2 C7 C8 . . 118.88(18) ?
C9 C8 C7 . . 104.31(15) ?
C9 C8 C14 . . 110.29(16) ?
C7 C8 C14 . . 110.45(16) ?
C9 C8 C13 . . 111.28(17) ?
C7 C8 C13 . . 112.08(17) ?
C14 C8 C13 . . 108.41(16) ?
N1 C9 C8 . . 110.83(15) ?
N1 C9 H9A . . 109.5 ?
C8 C9 H9A . . 109.5 ?
N1 C9 H9B . . 109.5 ?
C8 C9 H9B . . 109.5 ?
H9A C9 H9B . . 108.1 ?
N1 C10 C11 . . 109.72(18) ?
N1 C10 H10A . . 109.7 ?
C11 C10 H10A . . 109.7 ?
N1 C10 H10B . . 109.7 ?
C11 C10 H10B . . 109.7 ?
H10A C10 H10B . . 108.2 ?
C12 C11 C10 . . 114.14(17) ?
C12 C11 H11A . . 108.7 ?
C10 C11 H11A . . 108.7 ?
C12 C11 H11B . . 108.7 ?
C10 C11 H11B . . 108.7 ?
H11A C11 H11B . . 107.6 ?
C11 C12 C13 . . 115.73(18) ?
C11 C12 H12A . . 108.3 ?
C13 C12 H12A . . 108.3 ?
C11 C12 H12B . . 108.3 ?
C13 C12 H12B . . 108.3 ?
H12A C12 H12B . . 107.4 ?
C12 C13 C8 . . 120.83(17) ?
C12 C13 H13A . . 107.1 ?
C8 C13 H13A . . 107.1 ?
C12 C13 H13B . . 107.1 ?
C8 C13 H13B . . 107.1 ?
H13A C13 H13B . . 106.8 ?
C15 C14 C8 . . 116.17(18) ?
C15 C14 H14A . . 108.2 ?
C8 C14 H14A . . 108.2 ?
C15 C14 H14B . . 108.2 ?
C8 C14 H14B . . 108.2 ?
H14A C14 H14B . . 107.4 ?
C14 C15 H15A . . 109.5 ?
C14 C15 H15B . . 109.5 ?
H15A C15 H15B . . 109.5 ?
C14 C15 H15C . . 109.5 ?
H15A C15 H15C . . 109.5 ?
H15B C15 H15C . . 109.5 ?

loop_
_geom_bond_atom_site_label_1
_geom_bond_atom_site_label_2
_geom_bond_site_symmetry_2
_geom_bond_distance
_geom_bond_publ_flag
N1 C1 . 1.347(3) ?
N1 C10 . 1.451(3) ?
N1 C9 . 1.466(3) ?
O1 C1 . 1.243(2) ?
O2 C5 . 1.362(3) ?
O2 H2 . 0.8200 ?
C1 C2 . 1.475(3) ?
C2 C3 . 1.390(3) ?
C2 C7 . 1.406(3) ?
C3 C4 . 1.375(3) ?
C3 H3 . 0.9300 ?
C4 C5 . 1.385(3) ?
C4 H4 . 0.9300 ?
C5 C6 . 1.387(3) ?
C6 C7 . 1.391(3) ?
C6 H6 . 0.9300 ?
C7 C8 . 1.532(3) ?
C8 C9 . 1.526(3) ?
C8 C14 . 1.541(3) ?
C8 C13 . 1.556(3) ?
C9 H9A . 0.9700 ?
C9 H9B . 0.9700 ?
C10 C11 . 1.533(3) ?
C10 H10A . 0.9700 ?
C10 H10B . 0.9700 ?
C11 C12 . 1.528(3) ?
C11 H11A . 0.9700 ?
C11 H11B . 0.9700 ?
C12 C13 . 1.529(3) ?
C12 H12A . 0.9700 ?
C12 H12B . 0.9700 ?
C13 H13A . 0.9700 ?
C13 H13B . 0.9700 ?
C14 C15 . 1.529(3) ?
C14 H14A . 0.9700 ?
C14 H14B . 0.9700 ?
C15 H15A . 0.9600 ?
C15 H15B . 0.9600 ?
C15 H15C . 0.9600 ?

loop_
_geom_hbond_atom_site_label_D
_geom_hbond_atom_site_label_H
_geom_hbond_atom_site_label_A
_geom_hbond_site_symmetry_A
_geom_hbond_distance_DH
_geom_hbond_distance_HA
_geom_hbond_distance_DA
_geom_hbond_angle_DHA
O2 H2 O1 1_455 0.82 1.92 2.710(2) 162.3

loop_
_geom_torsion_atom_site_label_1
_geom_torsion_atom_site_label_2
_geom_torsion_atom_site_label_3
_geom_torsion_atom_site_label_4
_geom_torsion_site_symmetry_1
_geom_torsion_site_symmetry_2
_geom_torsion_site_symmetry_3
_geom_torsion_site_symmetry_4
_geom_torsion
_geom_torsion_publ_flag
C10 N1 C1 O1 . . . . -27.0(3) ?
C9 N1 C1 O1 . . . . -179.22(17) ?
C10 N1 C1 C2 . . . . 150.53(17) ?
C9 N1 C1 C2 . . . . -1.7(3) ?
O1 C1 C2 C3 . . . . -23.0(3) ?
N1 C1 C2 C3 . . . . 159.45(18) ?
O1 C1 C2 C7 . . . . 150.1(2) ?
N1 C1 C2 C7 . . . . -27.5(3) ?
C7 C2 C3 C4 . . . . 2.2(3) ?
C1 C2 C3 C4 . . . . 175.27(19) ?
C2 C3 C4 C5 . . . . -1.6(3) ?
C3 C4 C5 O2 . . . . 178.7(2) ?
C3 C4 C5 C6 . . . . -0.8(3) ?
O2 C5 C6 C7 . . . . -176.9(2) ?
C4 C5 C6 C7 . . . . 2.6(3) ?
C5 C6 C7 C2 . . . . -1.9(3) ?
C5 C6 C7 C8 . . . . 175.79(18) ?
C3 C2 C7 C6 . . . . -0.5(3) ?
C1 C2 C7 C6 . . . . -173.55(19) ?
C3 C2 C7 C8 . . . . -178.25(17) ?
C1 C2 C7 C8 . . . . 8.6(3) ?
C6 C7 C8 C9 . . . . -144.15(19) ?
C2 C7 C8 C9 . . . . 33.5(2) ?
C6 C7 C8 C14 . . . . -25.7(2) ?
C2 C7 C8 C14 . . . . 152.04(18) ?
C6 C7 C8 C13 . . . . 95.3(2) ?
C2 C7 C8 C13 . . . . -87.0(2) ?
C1 N1 C9 C8 . . . . 47.4(2) ?
C10 N1 C9 C8 . . . . -105.69(19) ?
C7 C8 C9 N1 . . . . -59.9(2) ?
C14 C8 C9 N1 . . . . -178.47(15) ?
C13 C8 C9 N1 . . . . 61.2(2) ?
C1 N1 C10 C11 . . . . -94.0(2) ?
C9 N1 C10 C11 . . . . 59.2(2) ?
N1 C10 C11 C12 . . . . 29.3(3) ?
C10 C11 C12 C13 . . . . -82.8(2) ?
C11 C12 C13 C8 . . . . 63.9(3) ?
C9 C8 C13 C12 . . . . -39.0(3) ?
C7 C8 C13 C12 . . . . 77.3(2) ?
C14 C8 C13 C12 . . . . -160.48(18) ?
C9 C8 C14 C15 . . . . -48.4(3) ?
C7 C8 C14 C15 . . . . -163.21(19) ?
C13 C8 C14 C15 . . . . 73.6(2) ?

loop_
_cod_related_entry_id
_cod_related_entry_database
_cod_related_entry_code
1 ChemSpider 24743403
